data_7113667
loop_
_publ_author_name
'Filipponi, Silvia'
'Jones, Jamie N.'
'Johnson, Jennifer A.'
'Cowley, Alan H.'
'Grepioni, Fabrizia'
'Braga, Dario'

_publ_section_title
;
 Isolation of C?H?C(?) complexes from the reaction of stable carbenes with
 hydrocarbons
;
_journal_issue 21
_journal_name_full 'Chemical Communications'
_journal_page_first 2716
_journal_paper_doi 10.1039/b309168f
_journal_year 2003
_chemical_formula_moiety '[C9 H13][C13 H9]'
_chemical_formula_sum 'C10 H11 N'
_chemical_formula_weight 145.20
_space_group_IT_number 62
_symmetry_cell_setting orthorhombic
_symmetry_space_group_name_Hall '-P 2ac 2n'
_symmetry_space_group_name_H-M 'P n m a'
_atom_sites_solution_hydrogens geom
_atom_sites_solution_primary direct
_atom_sites_solution_secondary difmap
_audit_creation_method SHELXL-97
_cell_angle_alpha 90.000(5)
_cell_angle_beta 90.000(5)
_cell_angle_gamma 90.000(5)
_cell_formula_units_Z 8
_cell_length_a 12.162(5)
_cell_length_b 17.397(5)
_cell_length_c 7.375(5)
_cell_measurement_reflns_used all
_cell_measurement_temperature 153(2)
_cell_measurement_theta_max 27.44
_cell_measurement_theta_min 3.00
_cell_volume 1560.4(13)
_computing_cell_refinement DENZO
_computing_data_collection 'Nonius Collect'
_computing_data_reduction Scalepack
_computing_molecular_graphics 'SHELXL-97 (Sheldrick, 1997)'
_computing_publication_material 'SHELXL-97 (Sheldrick, 1997)'
_computing_structure_refinement 'SHELXL-97 (Sheldrick, 1997)'
_computing_structure_solution 'WinGX (Farrugia, 1999)'
_diffrn_ambient_temperature 153(2)
_diffrn_measured_fraction_theta_full 0.999
_diffrn_measured_fraction_theta_max 0.999
_diffrn_measurement_device_type 'Kappa CCD'
_diffrn_radiation_monochromator graphite
_diffrn_radiation_source 'fine-focus sealed tube'
_diffrn_radiation_type MoK\a
_diffrn_radiation_wavelength 0.71069
_diffrn_reflns_av_R_equivalents 0.0368
_diffrn_reflns_av_sigmaI/netI 0.0419
_diffrn_reflns_limit_h_max 15
_diffrn_reflns_limit_h_min -15
_diffrn_reflns_limit_k_max 22
_diffrn_reflns_limit_k_min -22
_diffrn_reflns_limit_l_max 9
_diffrn_reflns_limit_l_min -8
_diffrn_reflns_number 5743
_diffrn_reflns_theta_full 27.44
_diffrn_reflns_theta_max 27.44
_diffrn_reflns_theta_min 3.00
_exptl_absorpt_coefficient_mu 0.073
_exptl_absorpt_correction_T_max 0.9856
_exptl_absorpt_correction_T_min 0.9856
_exptl_absorpt_correction_type none
_exptl_crystal_colour colorless
_exptl_crystal_density_diffrn 1.236
_exptl_crystal_density_method 'not measured'
_exptl_crystal_description prism
_exptl_crystal_F_000 624
_exptl_crystal_size_max 0.20
_exptl_crystal_size_mid 0.20
_exptl_crystal_size_min 0.20
_refine_diff_density_max 0.281
_refine_diff_density_min -0.176
_refine_diff_density_rms 0.042
_refine_ls_extinction_coef 0.013(2)
_refine_ls_extinction_expression Fc^*^=kFc[1+0.001xFc^2^\l^3^/sin(2\q)]^-1/4^
_refine_ls_extinction_method SHELXL
_refine_ls_goodness_of_fit_ref 1.031
_refine_ls_hydrogen_treatment mixed
_refine_ls_matrix_type full
_refine_ls_number_parameters 150
_refine_ls_number_reflns 1844
_refine_ls_number_restraints 0
_refine_ls_restrained_S_all 1.031
_refine_ls_R_factor_all 0.0725
_refine_ls_R_factor_gt 0.0456
_refine_ls_shift/su_max 0.002
_refine_ls_shift/su_mean 0.000
_refine_ls_structure_factor_coef Fsqd
_refine_ls_weighting_details 'calc w=1/[\s^2^(Fo^2^)+(0.0501P)^2^+0.4131P] where P=(Fo^2^+2Fc^2^)/3'
_refine_ls_weighting_scheme calc
_refine_ls_wR_factor_gt 0.0985
_refine_ls_wR_factor_ref 0.1091
_reflns_number_gt 1370
_reflns_number_total 1844
_reflns_threshold_expression >2sigma(I)
_cod_data_source_file b309168f.txt
_cod_data_source_block pnma
_cod_depositor_comments
;
The following automatic conversions were performed:

'_symmetry_cell_setting' value 'Orthorhombic' changed to
'orthorhombic' according to
/usr/data/users/saulius/automatic-downloads/retrospective/RSC/lib/dictionaries/cif_core.dic
dictionary named 'cif_core.dic' version 2.4.2 from 2011-04-26.

Automatic conversion script
Id: cif_fix_values 2281 2013-09-26 08:29:07Z andrius 
;
_cod_original_sg_symbol_H-M Pnma
_cod_database_code 7113667

loop_
_symmetry_equiv_pos_as_xyz
'x, y, z'
'-x+1/2, -y, z+1/2'
'x+1/2, -y+1/2, -z+1/2'
'-x, y+1/2, -z'
'-x, -y, -z'
'x-1/2, y, -z-1/2'
'-x-1/2, y-1/2, z-1/2'
'x, -y-1/2, z'

loop_
_atom_site_label
_atom_site_type_symbol
_atom_site_fract_x
_atom_site_fract_y
_atom_site_fract_z
_atom_site_U_iso_or_equiv
_atom_site_adp_type
_atom_site_occupancy
_atom_site_symmetry_multiplicity
_atom_site_calc_flag
_atom_site_refinement_flags
C1 C 0.31137(10) 0.20869(7) 0.12127(16) 0.0199(3) Uani 1 1 d .
C2 C 0.21480(11) 0.18440(7) 0.22073(16) 0.0210(3) Uani 1 1 d .
C3 C 0.19454(12) 0.10433(8) 0.23852(18) 0.0251(3) Uani 1 1 d .
C4 C 0.26642(12) 0.05232(8) 0.16256(19) 0.0290(4) Uani 1 1 d .
C5 C 0.36101(12) 0.07660(8) 0.06769(19) 0.0285(4) Uani 1 1 d .
C6 C 0.38327(11) 0.15418(8) 0.04827(18) 0.0237(3) Uani 1 1 d .
C7 C 0.15738(16) 0.2500 0.2825(2) 0.0231(4) Uani 1 2 d S
C8 C 0.92427(17) 0.2500 0.9792(3) 0.0241(4) Uani 1 2 d S
C9 C 1.07015(11) 0.21101(8) 0.82396(16) 0.0215(3) Uani 1 1 d .
C10 C 0.94529(14) 0.10869(9) 0.9576(2) 0.0318(4) Uani 1 1 d .
C11 C 1.14792(13) 0.15476(9) 0.7439(2) 0.0283(4) Uani 1 1 d .
N1 N 0.97791(9) 0.18810(6) 0.92183(14) 0.0232(3) Uani 1 1 d .
H3 H 0.1278(12) 0.0867(8) 0.3087(19) 0.025(4) Uiso 1 1 d .
H4 H 0.2515(13) -0.0038(10) 0.1798(19) 0.036(4) Uiso 1 1 d .
H5 H 0.4124(14) 0.0371(9) 0.015(2) 0.043(5) Uiso 1 1 d .
H6 H 0.4534(12) 0.1720(9) -0.017(2) 0.031(4) Uiso 1 1 d .
H7 H 0.0862(19) 0.2500 0.350(3) 0.034(6) Uiso 1 2 d S
H8 H 0.856(2) 0.2500 1.049(3) 0.039(6) Uiso 1 2 d S
H10A H 0.8799(15) 0.1091(9) 1.039(2) 0.042(5) Uiso 1 1 d .
H10B H 0.9244(14) 0.0830(10) 0.842(3) 0.053(5) Uiso 1 1 d .
H10C H 1.0108(17) 0.0796(10) 1.011(2) 0.057(5) Uiso 1 1 d .
H11A H 1.1087(15) 0.1138(11) 0.671(3) 0.056(5) Uiso 1 1 d .
H11B H 1.1922(14) 0.1284(10) 0.834(2) 0.048(5) Uiso 1 1 d .
H11C H 1.1982(16) 0.1819(11) 0.666(3) 0.060(6) Uiso 1 1 d .

loop_
_atom_site_aniso_label
_atom_site_aniso_U_11
_atom_site_aniso_U_22
_atom_site_aniso_U_33
_atom_site_aniso_U_23
_atom_site_aniso_U_13
_atom_site_aniso_U_12
C1 0.0206(7) 0.0215(7) 0.0176(6) 0.0000(5) -0.0031(5) -0.0010(5)
C2 0.0221(7) 0.0228(7) 0.0182(6) 0.0000(5) -0.0022(5) -0.0013(5)
C3 0.0258(8) 0.0251(7) 0.0245(7) 0.0022(6) -0.0031(6) -0.0042(6)
C4 0.0344(9) 0.0197(7) 0.0329(7) 0.0002(6) -0.0084(6) -0.0024(6)
C5 0.0293(8) 0.0254(7) 0.0308(7) -0.0059(6) -0.0056(6) 0.0056(6)
C6 0.0223(7) 0.0270(7) 0.0220(7) -0.0019(6) -0.0015(6) 0.0011(6)
C7 0.0218(10) 0.0259(10) 0.0217(9) 0.000 0.0024(8) 0.000
C8 0.0230(10) 0.0295(11) 0.0199(9) 0.000 0.0008(8) 0.000
C9 0.0204(7) 0.0268(7) 0.0172(6) 0.0015(5) -0.0013(5) -0.0012(5)
C10 0.0360(9) 0.0266(8) 0.0328(8) 0.0036(6) 0.0016(7) -0.0086(7)
C11 0.0296(8) 0.0285(8) 0.0269(8) -0.0020(6) 0.0000(6) 0.0066(7)
N1 0.0238(6) 0.0255(6) 0.0203(5) 0.0005(4) -0.0010(5) -0.0024(5)

loop_
_atom_type_symbol
_atom_type_description
_atom_type_scat_dispersion_real
_atom_type_scat_dispersion_imag
_atom_type_scat_source
C C 0.0033 0.0016 'International Tables Vol C Tables 4.2.6.8 and 6.1.1.4'
H H 0.0000 0.0000 'International Tables Vol C Tables 4.2.6.8 and 6.1.1.4'
N N 0.0061 0.0033 'International Tables Vol C Tables 4.2.6.8 and 6.1.1.4'

loop_
_geom_angle_atom_site_label_1
_geom_angle_atom_site_label_2
_geom_angle_atom_site_label_3
_geom_angle
_geom_angle_site_symmetry_1
_geom_angle_site_symmetry_3
C6 C1 C1 132.72(8) . 8_565
C6 C1 C2 120.31(12) . .
C1 C1 C2 106.97(7) 8_565 .
C7 C2 C3 132.56(13) . .
C7 C2 C1 109.17(12) . .
C3 C2 C1 118.27(12) . .
C4 C3 C2 119.77(13) . .
C3 C4 C5 121.50(14) . .
C6 C5 C4 120.18(13) . .
C5 C6 C1 119.96(13) . .
C2 C7 C2 107.70(17) . 8_565
N1 C8 N1 108.34(17) . 8_565
C9 C9 N1 106.63(7) 8_565 .
C9 C9 C11 131.27(8) 8_565 .
N1 C9 C11 122.09(13) . .
C8 N1 C9 109.20(12) . .
C8 N1 C10 125.15(13) . .
C9 N1 C10 125.65(12) . .

loop_
_geom_bond_atom_site_label_1
_geom_bond_atom_site_label_2
_geom_bond_distance
_geom_bond_site_symmetry_2
C1 C6 1.3977(19) .
C1 C1 1.437(3) 8_565
C1 C2 1.4478(19) .
C2 C7 1.4133(17) .
C2 C3 1.4208(19) .
C3 C4 1.377(2) .
C4 C5 1.411(2) .
C5 C6 1.384(2) .
C7 C2 1.4133(17) 8_565
C8 N1 1.3283(16) .
C8 N1 1.3283(16) 8_565
C9 C9 1.357(3) 8_565
C9 N1 1.3923(17) .
C9 C11 1.4833(19) .
C10 N1 1.4613(19) .
